data_1577389
loop_
_publ_author_name
'Singh, Ovender'
'Kim, Youngsuk'
'Chauhan, Rahul'
'Lee, Junseong'
'Tyagi, Nidhi'

_publ_section_title
;
 Ruthenium hydride catalyzed \a-alkylation of ketones with primary
 alcohols for access to bioactive molecules using the borrowing hydrogen
 approach
;
_journal_name_full 'Catalysis Science &amp; Technology'
_journal_paper_doi 10.1039/D5CY01446H
_journal_year 2026
_chemical_formula_moiety 'C59 H59 N3 O2 P2 Ru'
_chemical_formula_sum 'C59 H59 N3 O2 P2 Ru'
_chemical_formula_weight 1005.10
_space_group_crystal_system monoclinic
_space_group_IT_number 15
_space_group_name_Hall '-C 2yc'
_space_group_name_H-M_alt 'C 1 2/c 1'
_symmetry_Int_Tables_number 15
_atom_sites_solution_primary iterative
_audit_creation_date 2025-03-11
_audit_creation_method
;
Olex2 1.5
(compiled 2025.03.04 svn.red2d20d0 for OlexSys, GUI svn.r7188)
;
_audit_update_record
;
2025-10-10 deposited with the CCDC.	2026-06-08 downloaded from the CCDC.
;
_cell_angle_alpha 90
_cell_angle_beta 101.743(2)
_cell_angle_gamma 90
_cell_formula_units_Z 8
_cell_length_a 24.3079(9)
_cell_length_b 11.5688(3)
_cell_length_c 36.6542(11)
_cell_measurement_reflns_used 9459
_cell_measurement_temperature 296.15
_cell_measurement_theta_max 26.39
_cell_measurement_theta_min 2.17
_cell_volume 10091.9(6)
_computing_cell_refinement 'SAINT v8.34A (Bruker, 2013)'
_computing_data_reduction 'SAINT v8.34A (Bruker, 2013)'
_computing_molecular_graphics 'Olex2 1.5 (Dolomanov et al., 2009)'
_computing_publication_material 'Olex2 1.5 (Dolomanov et al., 2009)'
_computing_structure_refinement 'olex2.refine 1.5 (Bourhis et al., 2015)'
_computing_structure_solution 'olex2.solve 1.5 (Bourhis et al., 2015)'
_diffrn_ambient_temperature 296.15
_diffrn_measured_fraction_theta_full 0.9953
_diffrn_measured_fraction_theta_max 0.9906
_diffrn_measurement_device_type 'Bruker APEX-II CCD'
_diffrn_measurement_method '\f and \w scans'
_diffrn_radiation_type 'Mo K\a'
_diffrn_radiation_wavelength 0.71073
_diffrn_reflns_av_R_equivalents 0.0553
_diffrn_reflns_av_unetI/netI 0.0352
_diffrn_reflns_Laue_measured_fraction_full 0.9953
_diffrn_reflns_Laue_measured_fraction_max 0.9906
_diffrn_reflns_limit_h_max 30
_diffrn_reflns_limit_h_min -30
_diffrn_reflns_limit_k_max 14
_diffrn_reflns_limit_k_min -14
_diffrn_reflns_limit_l_max 44
_diffrn_reflns_limit_l_min -45
_diffrn_reflns_number 71832
_diffrn_reflns_point_group_measured_fraction_full 0.9953
_diffrn_reflns_point_group_measured_fraction_max 0.9906
_diffrn_reflns_theta_full 25.2417
_diffrn_reflns_theta_max 26.46
_diffrn_reflns_theta_min 2.71
_exptl_absorpt_coefficient_mu 0.419
_exptl_absorpt_correction_T_max 0.7454
_exptl_absorpt_correction_T_min 0.5217
_exptl_absorpt_correction_type multi-scan
_exptl_absorpt_process_details
;
SADABS-2014/2 (Bruker,2014/2) was used for absorption correction.
wR2(int) was 0.0943 before and 0.0571 after correction.
The Ratio of minimum to maximum transmission is 0.6999.
The \l/2 correction factor is 0.00150.
;
_exptl_crystal_density_diffrn 1.320
_exptl_crystal_description squre
_exptl_crystal_F_000 4177.750
_exptl_crystal_size_max 0.24
_exptl_crystal_size_mid 0.24
_exptl_crystal_size_min 0.24
_refine_diff_density_max 1.2009
_refine_diff_density_min -1.1266
_refine_diff_density_rms 0.1022
_refine_ls_d_res_high 0.7976
_refine_ls_d_res_low 7.5260
_refine_ls_goodness_of_fit_ref 1.0591
_refine_ls_hydrogen_treatment mixed
_refine_ls_matrix_type full
_refine_ls_number_constraints 102
_refine_ls_number_parameters 614
_refine_ls_number_reflns 10317
_refine_ls_number_restraints 0
_refine_ls_restrained_S_all 1.0591
_refine_ls_R_factor_all 0.0556
_refine_ls_R_factor_gt 0.0445
_refine_ls_shift/su_max 0.0003
_refine_ls_shift/su_mean 0.0000
_refine_ls_structure_factor_coef Fsqd
_refine_ls_weighting_details 'w=1/[\s^2^(Fo^2^)+(0.0324P)^2^+32.6205P] where P=(Fo^2^+2Fc^2^)/3'
_refine_ls_weighting_scheme calc
_refine_ls_wR_factor_gt 0.0966
_refine_ls_wR_factor_ref 0.1017
_reflns_Friedel_coverage 0.0
_reflns_limit_h_max 29
_reflns_limit_h_min -30
_reflns_limit_k_max 14
_reflns_limit_k_min 0
_reflns_limit_l_max 45
_reflns_limit_l_min 0
_reflns_number_gt 8703
_reflns_number_total 10317
_reflns_threshold_expression I>=2u(I)
_cod_data_source_file d5cy01446h2.cif
_cod_data_source_block ovender81-1
_cod_database_code 1577389
_olex2_refinement_description
;
1.a Secondary CH2 refined with riding coordinates:
 C34(H34a,H34b), C6(H6a,H6b)
1.b Aromatic/amide H refined with riding coordinates:
 C8(H8), C14(H14), C20(H20), C28(H28), C29(H29), C33(H33), C37(H37), C40(H40),
 C41(H41), C42(H42), C43(H43), C44(H44), C46(H46), C47(H47), C48(H48), C49(H49),
  C50(H50), C51(H51), C55(H55), C56(H56), C57(H57), C58(H58), C61(H61),
 C66(H66), C75(H75), C76(H76), C77(H77), C80(H80), C81(H81), C85(H85), C1(H1),
 C5(H5), C3(H3), C2(H2), C7(H7), C10(H10)
1.c Idealised Me refined as rotating group:
 C18(H18a,H18b,H18c), C27(H27a,H27b,H27c), C31(H31a,H31b,H31c), C59(H59a,H59b,
 H59c), C69(H69a,H69b,H69c), C86(H86a,H86b,H86c)
;
_olex2_submission_special_instructions 'No special instructions were received'

loop_
_space_group_symop_id
_space_group_symop_operation_xyz
1 x,y,z
2 -x,y,-z+1/2
3 -x,-y,-z
4 x,-y,z-1/2
5 x+1/2,y+1/2,z
6 -x+1/2,y+1/2,-z+1/2
7 -x+1/2,-y+1/2,-z
8 x+1/2,-y+1/2,z-1/2

loop_
_atom_site_label
_atom_site_type_symbol
_atom_site_fract_x
_atom_site_fract_y
_atom_site_fract_z
_atom_site_U_iso_or_equiv
_atom_site_adp_type
_atom_site_occupancy
_atom_site_refinement_flags_posn
Ru1 Ru 0.352553(9) 0.677768(18) 0.862261(6) 0.02087(7) Uani 1.000000 .
P2 P 0.30627(3) 0.68427(6) 0.913385(19) 0.02403(16) Uani 1.000000 .
P1 P 0.39337(3) 0.68863(6) 0.809220(18) 0.02023(15) Uani 1.000000 .
C4 C 0.25961(12) 0.8061(3) 0.91688(8) 0.0271(6) Uani 1.000000 .
O1 O 0.24289(10) 0.6831(2) 0.80746(7) 0.0481(6) Uani 1.000000 .
N2 N 0.46906(9) 0.58054(19) 0.90130(6) 0.0225(5) Uani 1.000000 .
N1 N 0.51817(10) 0.5948(2) 0.92453(7) 0.0300(5) Uani 1.000000 .
C8 C 0.50122(12) 0.6042(3) 0.80155(9) 0.0319(7) Uani 1.000000 .
H8 H 0.48284(12) 0.5478(3) 0.78549(9) 0.0383(8) Uiso 1.000000 R
C9 C 0.47036(11) 0.6830(2) 0.81752(7) 0.0232(6) Uani 1.000000 .
O2 O 0.35807(8) 0.49489(16) 0.87691(6) 0.0280(4) Uani 1.000000 .
C11 C 0.38132(11) 0.8214(2) 0.78090(8) 0.0257(6) Uani 1.000000 .
C12 C 0.40112(12) 0.4317(2) 0.87353(7) 0.0239(6) Uani 1.000000 .
C14 C 0.25539(13) 0.8987(3) 0.89245(9) 0.0363(7) Uani 1.000000 .
H14 H 0.27728(13) 0.8998(3) 0.87439(9) 0.0435(9) Uiso 1.000000 R
C15 C 0.51543(13) 0.7047(3) 0.93698(8) 0.0312(7) Uani 1.000000 .
C18 C 0.29348(14) 0.3050(3) 0.83087(11) 0.0495(9) Uani 1.000000 .
H18a H 0.2917(7) 0.3865(5) 0.8354(4) 0.0742(14) Uiso 1.000000 GR
H18b H 0.3022(6) 0.293(2) 0.80677(12) 0.0742(14) Uiso 1.000000 GR
H18c H 0.2579(2) 0.2702(16) 0.8316(5) 0.0742(14) Uiso 1.000000 GR
C20 C 0.19037(15) 0.8980(3) 0.94604(10) 0.0461(9) Uani 1.000000 .
H20 H 0.16878(15) 0.8977(3) 0.96427(10) 0.0553(11) Uiso 1.000000 R
C21 C 0.46381(12) 0.7532(2) 0.92090(8) 0.0266(6) Uani 1.000000 .
C24 C 0.39533(13) 0.3117(3) 0.86229(8) 0.0318(7) Uani 1.000000 .
C25 C 0.36829(12) 0.5795(3) 0.77375(8) 0.0272(6) Uani 1.000000 .
C26 C 0.49497(14) 0.3038(3) 0.85742(9) 0.0345(7) Uani 1.000000 .
C27 C 0.34317(17) 0.1216(3) 0.85075(13) 0.0571(11) Uani 1.000000 .
H27a H 0.3537(12) 0.1149(3) 0.8270(4) 0.0857(16) Uiso 1.000000 GR
H27b H 0.3710(8) 0.0848(6) 0.8695(4) 0.0857(16) Uiso 1.000000 GR
H27c H 0.3074(4) 0.0849(6) 0.8497(8) 0.0857(16) Uiso 1.000000 GR
C28 C 0.55604(15) 0.7688(3) 0.96240(9) 0.0454(9) Uani 1.000000 .
H28 H 0.59053(15) 0.7374(3) 0.97372(9) 0.0545(10) Uiso 1.000000 R
C29 C 0.58712(14) 0.6919(3) 0.83335(11) 0.0476(9) Uani 1.000000 .
H29 H 0.62618(14) 0.6939(3) 0.83910(11) 0.0572(11) Uiso 1.000000 R
C53 C 0.28367(12) 0.6806(2) 0.82879(8) 0.0269(6) Uani 1.000000 .
C31 C 0.3621(2) 0.2086(4) 0.93125(13) 0.0767(14) Uani 1.000000 .
H31a H 0.3645(11) 0.1266(6) 0.9280(5) 0.115(2) Uiso 1.000000 GR
H31b H 0.3986(4) 0.243(2) 0.9327(6) 0.115(2) Uiso 1.000000 GR
H31c H 0.3492(8) 0.224(3) 0.95381(17) 0.115(2) Uiso 1.000000 GR
C32 C 0.45679(11) 0.4733(2) 0.88172(7) 0.0230(6) Uani 1.000000 .
C33 C 0.54108(17) 0.8799(3) 0.96920(10) 0.0515(10) Uani 1.000000 .
H33 H 0.56632(17) 0.9245(3) 0.98591(10) 0.0618(12) Uiso 1.000000 R
C34 C 0.32138(15) 0.2596(3) 0.89850(10) 0.0454(9) Uani 1.000000 .
H34a H 0.31595(15) 0.3405(3) 0.90365(10) 0.0544(10) Uiso 1.000000 R
H34b H 0.28542(15) 0.2212(3) 0.89657(10) 0.0544(10) Uiso 1.000000 R
C36 C 0.35532(12) 0.6826(3) 0.95823(8) 0.0309(7) Uani 1.000000 .
C37 C 0.44129(14) 0.2562(3) 0.85392(9) 0.0368(7) Uani 1.000000 .
H37 H 0.43620(14) 0.1807(3) 0.84519(9) 0.0442(9) Uiso 1.000000 R
C38 C 0.25942(12) 0.5612(3) 0.91674(9) 0.0328(7) Uani 1.000000 .
C40 C 0.36063(15) 1.0086(3) 0.73218(10) 0.0434(8) Uani 1.000000 .
H40 H 0.35362(15) 1.0709(3) 0.71587(10) 0.0521(10) Uiso 1.000000 R
C41 C 0.50235(12) 0.4127(3) 0.87328(8) 0.0292(6) Uani 1.000000 .
H41 H 0.53795(12) 0.4458(3) 0.87837(8) 0.0350(8) Uiso 1.000000 R
C42 C 0.48983(16) 0.9292(3) 0.95224(10) 0.0472(9) Uani 1.000000 .
H42 H 0.48260(16) 1.0058(3) 0.95742(10) 0.0567(11) Uiso 1.000000 R
C43 C 0.55983(14) 0.6090(3) 0.80944(10) 0.0425(8) Uani 1.000000 .
H43 H 0.58041(14) 0.5562(3) 0.79852(10) 0.0510(10) Uiso 1.000000 R
C44 C 0.30957(14) 0.5227(4) 0.71566(10) 0.0522(10) Uani 1.000000 .
H44 H 0.28332(14) 0.5419(4) 0.69431(10) 0.0627(13) Uiso 1.000000 R
C46 C 0.22589(14) 0.8071(3) 0.94364(9) 0.0419(8) Uani 1.000000 .
H46 H 0.22755(14) 0.7453(3) 0.96005(9) 0.0503(10) Uiso 1.000000 R
C47 C 0.18406(17) 0.3817(4) 0.91957(14) 0.0629(12) Uani 1.000000 .
H47 H 0.15886(17) 0.3218(4) 0.92050(14) 0.0754(14) Uiso 1.000000 R
C48 C 0.49855(12) 0.7683(3) 0.84070(8) 0.0307(7) Uani 1.000000 .
H48 H 0.47814(12) 0.8234(3) 0.85082(8) 0.0368(8) Uiso 1.000000 R
C49 C 0.32420(14) 0.9832(3) 0.75502(10) 0.0410(8) Uani 1.000000 .
H49 H 0.29225(14) 1.0282(3) 0.75407(10) 0.0491(10) Uiso 1.000000 R
C50 C 0.38535(15) 0.4644(3) 0.77967(9) 0.0391(8) Uani 1.000000 .
H50 H 0.41006(15) 0.4436(3) 0.80154(9) 0.0469(9) Uiso 1.000000 R
C51 C 0.43954(16) 0.6769(5) 1.02183(11) 0.0690(14) Uani 1.000000 .
H51 H 0.46780(16) 0.6750(5) 1.04316(11) 0.0828(17) Uiso 1.000000 R
C55 C 0.42931(15) 0.5815(5) 0.99942(11) 0.0589(12) Uani 1.000000 .
H55 H 0.45040(15) 0.5148(5) 1.00585(11) 0.0707(14) Uiso 1.000000 R
C56 C 0.40768(16) 0.9414(3) 0.73350(11) 0.0525(10) Uani 1.000000 .
H56 H 0.43281(16) 0.9590(3) 0.71827(11) 0.0630(12) Uiso 1.000000 R
C57 C 0.41777(14) 0.8476(3) 0.75741(10) 0.0418(8) Uani 1.000000 .
H57 H 0.44928(14) 0.8016(3) 0.75774(10) 0.0502(10) Uiso 1.000000 R
C58 C 0.18657(15) 0.9896(3) 0.92157(11) 0.0480(9) Uani 1.000000 .
H58 H 0.16238(15) 1.0508(3) 0.92321(11) 0.0576(11) Uiso 1.000000 R
C59 C 0.59842(16) 0.2961(3) 0.85373(13) 0.0591(11) Uani 1.000000 .
H59a H 0.5971(4) 0.3736(9) 0.8442(7) 0.0887(17) Uiso 1.000000 GR
H59b H 0.6087(6) 0.298(2) 0.88044(13) 0.0887(17) Uiso 1.000000 GR
H59c H 0.6257(3) 0.2522(15) 0.8440(7) 0.0887(17) Uiso 1.000000 GR
C61 C 0.32796(16) 0.4111(4) 0.72100(11) 0.0588(12) Uani 1.000000 .
H61 H 0.31512(16) 0.3553(4) 0.70301(11) 0.0705(14) Uiso 1.000000 R
N3 N 0.43444(9) 0.67255(19) 0.89800(6) 0.0216(5) Uani 1.000000 .
C65 C 0.54110(15) 0.2403(3) 0.84194(10) 0.0436(8) Uani 1.000000 .
C66 C 0.32946(12) 0.6073(3) 0.74153(9) 0.0378(8) Uani 1.000000 .
H66 H 0.31688(12) 0.6830(3) 0.73743(9) 0.0454(9) Uiso 1.000000 R
C69 C 0.5583(2) 0.0950(4) 0.89483(13) 0.0859(17) Uani 1.000000 .
H69a H 0.5623(16) 0.0139(5) 0.90023(13) 0.129(3) Uiso 1.000000 GR
H69b H 0.5928(9) 0.134(3) 0.90536(18) 0.129(3) Uiso 1.000000 GR
H69c H 0.5284(8) 0.126(3) 0.90541(18) 0.129(3) Uiso 1.000000 GR
C71 C 0.33890(14) 0.2506(3) 0.86059(10) 0.0402(8) Uani 1.000000 .
C75 C 0.25541(16) 0.5114(3) 0.95063(10) 0.0488(9) Uani 1.000000 .
H75 H 0.27809(16) 0.5378(3) 0.97260(10) 0.0586(11) Uiso 1.000000 R
C76 C 0.38822(13) 0.5830(3) 0.96749(9) 0.0432(9) Uani 1.000000 .
H76 H 0.38225(13) 0.5183(3) 0.95211(9) 0.0519(10) Uiso 1.000000 R
C77 C 0.55655(14) 0.7724(3) 0.84888(10) 0.0433(8) Uani 1.000000 .
H77 H 0.57501(14) 0.8291(3) 0.86480(10) 0.0520(10) Uiso 1.000000 R
C80 C 0.18779(15) 0.4296(3) 0.88614(12) 0.0543(10) Uani 1.000000 .
H80 H 0.16525(15) 0.4019(3) 0.86430(12) 0.0651(12) Uiso 1.000000 R
C81 C 0.36560(17) 0.3814(3) 0.75313(11) 0.0517(10) Uani 1.000000 .
H81 H 0.37772(17) 0.3053(3) 0.75693(11) 0.0621(12) Uiso 1.000000 R
C85 C 0.33452(13) 0.8907(3) 0.77959(9) 0.0327(7) Uani 1.000000 .
H85 H 0.30981(13) 0.8752(3) 0.79529(9) 0.0392(8) Uiso 1.000000 R
C86 C 0.52417(19) 0.2438(4) 0.79866(10) 0.0618(12) Uani 1.000000 .
H86a H 0.4894(7) 0.203(2) 0.79063(11) 0.0927(18) Uiso 1.000000 GR
H86b H 0.5197(12) 0.3227(4) 0.79046(11) 0.0927(18) Uiso 1.000000 GR
H86c H 0.5530(6) 0.208(2) 0.78819(10) 0.0927(18) Uiso 1.000000 GR
C1 C 0.45002(14) 0.8680(3) 0.92824(9) 0.0352(7) Uani 1.000000 .
H1 H 0.41560(14) 0.9004(3) 0.91730(9) 0.0423(9) Uiso 1.000000 R
C5 C 0.21891(15) 0.9900(3) 0.89456(11) 0.0483(9) Uani 1.000000 .
H5 H 0.21625(15) 1.0512(3) 0.87784(11) 0.0580(11) Uiso 1.000000 R
C3 C 0.36544(14) 0.7784(3) 0.98098(9) 0.0424(8) Uani 1.000000 .
H3 H 0.34389(14) 0.8448(3) 0.97510(9) 0.0508(10) Uiso 1.000000 R
C2 C 0.40818(18) 0.7755(4) 1.01291(10) 0.0639(13) Uani 1.000000 .
H2 H 0.41538(18) 0.8403(4) 1.02812(10) 0.0766(15) Uiso 1.000000 R
C6 C 0.54506(19) 0.1127(3) 0.85348(11) 0.0570(11) Uani 1.000000 .
H6a H 0.50962(19) 0.0751(3) 0.84320(11) 0.0683(13) Uiso 1.000000 R
H6b H 0.57395(19) 0.0757(3) 0.84281(11) 0.0683(13) Uiso 1.000000 R
C7 C 0.22516(13) 0.5195(3) 0.88461(10) 0.0416(8) Uani 1.000000 .
H7 H 0.22715(13) 0.5520(3) 0.86171(10) 0.0499(10) Uiso 1.000000 R
C10 C 0.21731(18) 0.4217(4) 0.95167(13) 0.0672(13) Uani 1.000000 .
H10 H 0.21455(18) 0.3890(4) 0.97440(13) 0.0806(15) Uiso 1.000000 R
H H 0.3637(9) 0.8255(19) 0.8615(6) 0.003(5) Uiso 1.000000 .

loop_
_atom_site_aniso_label
_atom_site_aniso_U_11
_atom_site_aniso_U_22
_atom_site_aniso_U_33
_atom_site_aniso_U_12
_atom_site_aniso_U_13
_atom_site_aniso_U_23
Ru1 0.02353(12) 0.02058(11) 0.01973(12) 0.00067(9) 0.00728(8) 0.00147(9)
P2 0.0243(3) 0.0281(4) 0.0211(4) -0.0012(3) 0.0080(3) 0.0031(3)
P1 0.0210(3) 0.0219(3) 0.0185(3) -0.0013(3) 0.0055(3) 0.0002(3)
C4 0.0257(14) 0.0322(16) 0.0246(14) -0.0008(12) 0.0080(11) -0.0039(12)
O1 0.0362(13) 0.0490(15) 0.0538(15) -0.0024(11) -0.0033(11) 0.0063(12)
N2 0.0250(12) 0.0228(12) 0.0183(11) -0.0022(9) 0.0012(9) -0.0004(9)
N1 0.0287(13) 0.0344(14) 0.0235(13) -0.0058(11) -0.0026(10) 0.0007(11)
C8 0.0317(15) 0.0316(16) 0.0341(17) 0.0016(13) 0.0108(13) 0.0025(13)
C9 0.0229(13) 0.0268(14) 0.0210(13) -0.0006(11) 0.0071(10) 0.0055(12)
O2 0.0280(10) 0.0205(10) 0.0356(11) -0.0042(8) 0.0070(9) 0.0010(8)
C11 0.0282(14) 0.0263(14) 0.0235(14) -0.0015(12) 0.0075(11) 0.0029(12)
C12 0.0305(14) 0.0209(14) 0.0200(14) -0.0021(11) 0.0044(11) 0.0015(11)
C14 0.0367(17) 0.0334(17) 0.0448(19) 0.0026(14) 0.0225(15) 0.0021(14)
C15 0.0373(16) 0.0335(16) 0.0235(15) -0.0119(13) 0.0077(13) -0.0029(12)
C18 0.0397(19) 0.054(2) 0.055(2) -0.0184(17) 0.0097(17) -0.0107(18)
C20 0.046(2) 0.056(2) 0.043(2) 0.0038(17) 0.0265(17) -0.0070(17)
C21 0.0328(15) 0.0271(15) 0.0229(14) -0.0099(12) 0.0125(12) -0.0042(12)
C24 0.0382(16) 0.0257(15) 0.0315(16) -0.0103(13) 0.0067(13) -0.0037(13)
C25 0.0265(14) 0.0349(16) 0.0227(14) -0.0076(12) 0.0107(11) -0.0085(12)
C26 0.0423(18) 0.0260(16) 0.0355(17) 0.0056(13) 0.0091(14) -0.0008(13)
C27 0.058(2) 0.0340(19) 0.083(3) -0.0209(18) 0.022(2) -0.0183(19)
C28 0.0396(19) 0.059(2) 0.0353(19) -0.0199(17) 0.0018(15) -0.0088(17)
C29 0.0241(16) 0.062(2) 0.057(2) -0.0016(16) 0.0093(15) 0.0106(19)
C53 0.0282(15) 0.0235(14) 0.0314(15) 0.0002(12) 0.0119(13) 0.0024(12)
C31 0.096(4) 0.078(3) 0.059(3) 0.004(3) 0.023(3) 0.021(2)
C32 0.0307(14) 0.0166(13) 0.0205(13) -0.0015(11) 0.0023(11) -0.0003(11)
C33 0.066(3) 0.050(2) 0.039(2) -0.030(2) 0.0140(18) -0.0229(17)
C34 0.052(2) 0.0349(18) 0.054(2) -0.0136(16) 0.0213(17) -0.0045(16)
C36 0.0275(14) 0.0462(18) 0.0210(14) -0.0031(14) 0.0096(11) 0.0084(14)
C37 0.051(2) 0.0184(14) 0.0418(19) -0.0004(13) 0.0103(15) -0.0066(13)
C38 0.0268(15) 0.0331(16) 0.0419(18) -0.0017(13) 0.0151(13) 0.0038(14)
C40 0.050(2) 0.0377(19) 0.046(2) 0.0094(16) 0.0158(16) 0.0199(16)
C41 0.0292(15) 0.0290(15) 0.0285(15) 0.0030(12) 0.0039(12) 0.0018(12)
C42 0.061(2) 0.0373(19) 0.048(2) -0.0172(17) 0.0238(18) -0.0166(16)
C43 0.0331(17) 0.044(2) 0.055(2) 0.0116(15) 0.0198(16) 0.0128(17)
C44 0.0298(17) 0.091(3) 0.036(2) -0.0147(19) 0.0058(14) -0.026(2)
C46 0.0467(19) 0.050(2) 0.0344(18) 0.0046(16) 0.0210(15) 0.0054(16)
C47 0.042(2) 0.061(3) 0.087(3) -0.023(2) 0.018(2) 0.013(2)
C48 0.0303(15) 0.0339(16) 0.0299(16) -0.0066(13) 0.0112(13) -0.0022(13)
C49 0.0397(18) 0.0402(19) 0.045(2) 0.0132(15) 0.0130(15) 0.0140(15)
C50 0.054(2) 0.0363(18) 0.0297(17) -0.0132(16) 0.0144(15) -0.0072(14)
C51 0.038(2) 0.130(4) 0.034(2) -0.012(3) -0.0056(16) 0.034(3)
C55 0.038(2) 0.101(4) 0.039(2) 0.016(2) 0.0119(17) 0.032(2)
C56 0.052(2) 0.057(2) 0.057(2) 0.0139(18) 0.0321(18) 0.0323(19)
C57 0.0420(18) 0.0428(19) 0.047(2) 0.0146(15) 0.0231(16) 0.0195(16)
C58 0.0427(19) 0.040(2) 0.068(3) 0.0048(16) 0.0266(18) -0.0131(18)
C59 0.046(2) 0.052(2) 0.084(3) 0.0125(18) 0.023(2) -0.005(2)
C61 0.048(2) 0.082(3) 0.053(2) -0.036(2) 0.0240(19) -0.044(2)
N3 0.0272(11) 0.0175(11) 0.0220(11) -0.0036(9) 0.0092(9) -0.0018(9)
C65 0.050(2) 0.0340(18) 0.048(2) 0.0134(16) 0.0134(17) -0.0021(16)
C66 0.0247(15) 0.058(2) 0.0308(17) -0.0031(14) 0.0050(13) -0.0114(15)
C69 0.136(5) 0.071(3) 0.065(3) 0.047(3) 0.054(3) 0.026(3)
C71 0.0420(19) 0.0305(17) 0.049(2) -0.0139(14) 0.0109(16) -0.0078(15)
C75 0.054(2) 0.054(2) 0.040(2) -0.0141(18) 0.0143(17) 0.0106(17)
C76 0.0350(17) 0.067(2) 0.0321(18) 0.0091(16) 0.0157(14) 0.0168(17)
C77 0.0320(17) 0.057(2) 0.0410(19) -0.0181(16) 0.0073(15) -0.0042(17)
C80 0.0346(19) 0.055(2) 0.071(3) -0.0168(17) 0.0069(18) 0.001(2)
C81 0.069(3) 0.040(2) 0.053(2) -0.0216(19) 0.029(2) -0.0207(18)
C85 0.0324(16) 0.0337(17) 0.0348(17) 0.0041(13) 0.0134(13) 0.0083(13)
C86 0.074(3) 0.076(3) 0.040(2) 0.029(2) 0.022(2) 0.002(2)
C1 0.0454(19) 0.0266(15) 0.0384(18) -0.0116(14) 0.0196(15) -0.0105(13)
C5 0.053(2) 0.0316(18) 0.068(3) 0.0090(16) 0.0307(19) 0.0070(17)
C3 0.0440(19) 0.053(2) 0.0276(17) -0.0125(17) 0.0025(14) 0.0087(15)
C2 0.067(3) 0.092(3) 0.0280(19) -0.035(3) -0.0031(18) 0.005(2)
C6 0.076(3) 0.040(2) 0.061(3) 0.019(2) 0.027(2) 0.0018(19)
C7 0.0326(17) 0.047(2) 0.044(2) -0.0108(15) 0.0070(15) 0.0064(16)
C10 0.065(3) 0.069(3) 0.072(3) -0.020(2) 0.025(2) 0.029(2)

loop_
_atom_type_symbol
_atom_type_scat_dispersion_real
_atom_type_scat_dispersion_imag
_atom_type_scat_Cromer_Mann_a1
_atom_type_scat_Cromer_Mann_a2
_atom_type_scat_Cromer_Mann_a3
_atom_type_scat_Cromer_Mann_a4
_atom_type_scat_Cromer_Mann_b1
_atom_type_scat_Cromer_Mann_b2
_atom_type_scat_Cromer_Mann_b3
_atom_type_scat_Cromer_Mann_b4
_atom_type_scat_Cromer_Mann_c
_atom_type_scat_source
_atom_type_scat_dispersion_source
C 0.00313 0.00162 2.31000 1.02000 1.58860 0.86500 20.84390 10.20750 0.56870 51.65120 0.21560 'International Tables Volume C Table 6.1.1.4 (pp. 500-502)' 'Brennan, Cowan, Rev. Sci. Instrum., 1992, 63, 850'
H 0.00000 0.00000 0.49300 0.32291 0.14019 0.04081 10.51090 26.12570 3.14236 57.79970 0.00304 'International Tables Volume C Table 6.1.1.4 (pp. 500-502)' 'Brennan, Cowan, Rev. Sci. Instrum., 1992, 63, 850'
N 0.00612 0.00332 12.21260 3.13220 2.01250 1.16630 0.00570 9.89330 28.99750 0.58260 -11.52900 'International Tables Volume C Table 6.1.1.4 (pp. 500-502)' 'Brennan, Cowan, Rev. Sci. Instrum., 1992, 63, 850'
O 0.01085 0.00610 3.04850 2.28680 1.54630 0.86700 13.27710 5.70110 0.32390 32.90890 0.25080 'International Tables Volume C Table 6.1.1.4 (pp. 500-502)' 'Brennan, Cowan, Rev. Sci. Instrum., 1992, 63, 850'
P 0.10265 0.09519 6.43450 4.17910 1.78000 1.49080 1.90670 27.15700 0.52600 68.16450 1.11490 'International Tables Volume C Table 6.1.1.4 (pp. 500-502)' 'Brennan, Cowan, Rev. Sci. Instrum., 1992, 63, 850'
Ru -1.23864 0.84050 19.26740 12.91820 4.86337 1.56756 0.80852 8.43467 24.79970 94.29280 5.37874 'International Tables Volume C Table 6.1.1.4 (pp. 500-502)' 'Brennan, Cowan, Rev. Sci. Instrum., 1992, 63, 850'

loop_
_geom_angle_atom_site_label_1
_geom_angle_atom_site_label_2
_geom_angle_atom_site_label_3
_geom_angle
_geom_angle_site_symmetry_1
_geom_angle_site_symmetry_3
_geom_angle_publ_flag
P1 Ru1 P2 174.12(3) . . ?
O2 Ru1 P2 81.47(5) . . ?
O2 Ru1 P1 103.86(5) . . ?
C53 Ru1 P2 90.71(8) . . ?
C53 Ru1 P1 85.92(8) . . ?
C53 Ru1 O2 100.43(10) . . ?
N3 Ru1 P2 92.79(6) . . ?
N3 Ru1 P1 90.64(6) . . ?
N3 Ru1 O2 79.61(8) . . ?
N3 Ru1 C53 176.46(10) . . ?
H Ru1 P2 94.8(7) . . ?
H Ru1 P1 80.8(7) . . ?
H Ru1 O2 163.7(7) . . ?
H Ru1 C53 95.5(7) . . ?
H Ru1 N3 84.8(7) . . ?
C4 P2 Ru1 118.65(9) . . ?
C36 P2 Ru1 112.52(9) . . ?
C36 P2 C4 104.24(14) . . ?
C38 P2 Ru1 115.25(10) . . ?
C38 P2 C4 100.96(13) . . ?
C38 P2 C36 103.37(14) . . ?
C9 P1 Ru1 116.57(9) . . ?
C11 P1 Ru1 117.59(9) . . ?
C11 P1 C9 99.37(12) . . ?
C25 P1 Ru1 114.48(9) . . ?
C25 P1 C9 105.95(13) . . ?
C25 P1 C11 100.58(13) . . ?
C14 C4 P2 121.0(2) . . ?
C46 C4 P2 121.0(2) . . ?
C46 C4 C14 117.9(3) . . ?
C32 N2 N1 119.8(2) . . ?
N3 N2 N1 115.1(2) . . ?
N3 N2 C32 125.2(2) . . ?
C15 N1 N2 103.4(2) . . ?
C9 C8 H8 119.86(17) . . ?
C43 C8 H8 119.9(2) . . ?
C43 C8 C9 120.3(3) . . ?
C8 C9 P1 125.1(2) . . ?
C48 C9 P1 115.8(2) . . ?
C48 C9 C8 119.0(3) . . ?
C12 O2 Ru1 122.11(16) . . ?
C57 C11 P1 118.9(2) . . ?
C85 C11 P1 122.5(2) . . ?
C85 C11 C57 118.4(3) . . ?
C24 C12 O2 122.2(3) . . ?
C32 C12 O2 122.8(2) . . ?
C32 C12 C24 115.0(3) . . ?
H14 C14 C4 119.49(17) . . ?
C5 C14 C4 121.0(3) . . ?
C5 C14 H14 119.5(2) . . ?
C21 C15 N1 109.7(3) . . ?
C28 C15 N1 129.3(3) . . ?
C28 C15 C21 121.0(3) . . ?
H18b C18 H18a 109.5 . . ?
H18c C18 H18a 109.5 . . ?
H18c C18 H18b 109.5 . . ?
C71 C18 H18a 109.5 . . ?
C71 C18 H18b 109.5 . . ?
C71 C18 H18c 109.5 . . ?
C46 C20 H20 119.8(2) . . ?
C58 C20 H20 119.81(19) . . ?
C58 C20 C46 120.4(3) . . ?
N3 C21 C15 107.5(3) . . ?
C1 C21 C15 121.9(3) . . ?
C1 C21 N3 130.6(3) . . ?
C37 C24 C12 118.3(3) . . ?
C71 C24 C12 119.2(3) . . ?
C71 C24 C37 122.5(3) . . ?
C50 C25 P1 120.2(2) . . ?
C66 C25 P1 121.0(2) . . ?
C66 C25 C50 118.7(3) . . ?
C41 C26 C37 115.8(3) . . ?
C65 C26 C37 120.9(3) . . ?
C65 C26 C41 123.1(3) . . ?
H27b C27 H27a 109.5 . . ?
H27c C27 H27a 109.5 . . ?
H27c C27 H27b 109.5 . . ?
C71 C27 H27a 109.5 . . ?
C71 C27 H27b 109.5 . . ?
C71 C27 H27c 109.5 . . ?
H28 C28 C15 122.2(2) . . ?
C33 C28 C15 115.7(3) . . ?
C33 C28 H28 122.2(2) . . ?
C43 C29 H29 119.95(19) . . ?
C77 C29 H29 120.0(2) . . ?
C77 C29 C43 120.1(3) . . ?
O1 C53 Ru1 177.5(3) . . ?
H31b C31 H31a 109.5 . . ?
H31c C31 H31a 109.5 . . ?
H31c C31 H31b 109.5 . . ?
C34 C31 H31a 109.5 . . ?
C34 C31 H31b 109.5 . . ?
C34 C31 H31c 109.5 . . ?
C12 C32 N2 119.7(2) . . ?
C41 C32 N2 116.9(2) . . ?
C41 C32 C12 123.4(2) . . ?
H33 C33 C28 118.4(2) . . ?
C42 C33 C28 123.2(3) . . ?
C42 C33 H33 118.4(2) . . ?
H34a C34 C31 108.3(2) . . ?
H34b C34 C31 108.3(2) . . ?
H34b C34 H34a 107.4 . . ?
C71 C34 C31 115.7(3) . . ?
C71 C34 H34a 108.34(18) . . ?
C71 C34 H34b 108.34(18) . . ?
C76 C36 P2 117.5(3) . . ?
C3 C36 P2 122.7(3) . . ?
C3 C36 C76 119.4(3) . . ?
C26 C37 C24 125.5(3) . . ?
H37 C37 C24 117.24(18) . . ?
H37 C37 C26 117.24(17) . . ?
C75 C38 P2 122.4(3) . . ?
C7 C38 P2 119.1(2) . . ?
C7 C38 C75 118.5(3) . . ?
C49 C40 H40 120.21(19) . . ?
C56 C40 H40 120.21(19) . . ?
C56 C40 C49 119.6(3) . . ?
C32 C41 C26 120.6(3) . . ?
H41 C41 C26 119.69(18) . . ?
H41 C41 C32 119.69(16) . . ?
H42 C42 C33 119.1(2) . . ?
C1 C42 C33 121.7(3) . . ?
C1 C42 H42 119.1(2) . . ?
C29 C43 C8 120.0(3) . . ?
H43 C43 C8 120.0(2) . . ?
H43 C43 C29 120.01(19) . . ?
C61 C44 H44 119.6(2) . . ?
C66 C44 H44 119.6(2) . . ?
C66 C44 C61 120.8(4) . . ?
C20 C46 C4 121.1(3) . . ?
H46 C46 C4 119.45(19) . . ?
H46 C46 C20 119.5(2) . . ?
C80 C47 H47 120.0(2) . . ?
C10 C47 H47 120.0(2) . . ?
C10 C47 C80 120.0(4) . . ?
H48 C48 C9 119.61(17) . . ?
C77 C48 C9 120.8(3) . . ?
C77 C48 H48 119.6(2) . . ?
H49 C49 C40 119.72(19) . . ?
C85 C49 C40 120.6(3) . . ?
C85 C49 H49 119.72(18) . . ?
H50 C50 C25 119.90(18) . . ?
C81 C50 C25 120.2(3) . . ?
C81 C50 H50 119.9(2) . . ?
C55 C51 H51 119.9(2) . . ?
C2 C51 H51 119.9(3) . . ?
C2 C51 C55 120.2(4) . . ?
H55 C55 C51 119.6(2) . . ?
C76 C55 C51 120.9(4) . . ?
C76 C55 H55 119.6(3) . . ?
H56 C56 C40 119.86(19) . . ?
C57 C56 C40 120.3(3) . . ?
C57 C56 H56 119.86(19) . . ?
C56 C57 C11 120.7(3) . . ?
H57 C57 C11 119.67(18) . . ?
H57 C57 C56 119.67(19) . . ?
H58 C58 C20 120.15(19) . . ?
C5 C58 C20 119.7(3) . . ?
C5 C58 H58 120.2(2) . . ?
H59b C59 H59a 109.5 . . ?
H59c C59 H59a 109.5 . . ?
H59c C59 H59b 109.5 . . ?
C65 C59 H59a 109.5 . . ?
C65 C59 H59b 109.5 . . ?
C65 C59 H59c 109.5 . . ?
H61 C61 C44 120.1(2) . . ?
C81 C61 C44 119.9(3) . . ?
C81 C61 H61 120.1(2) . . ?
N2 N3 Ru1 124.14(16) . . ?
C21 N3 Ru1 131.53(19) . . ?
C21 N3 N2 104.3(2) . . ?
C59 C65 C26 112.8(3) . . ?
C86 C65 C26 107.5(3) . . ?
C86 C65 C59 108.4(3) . . ?
C6 C65 C26 111.5(3) . . ?
C6 C65 C59 109.2(3) . . ?
C6 C65 C86 107.1(3) . . ?
C44 C66 C25 120.1(4) . . ?
H66 C66 C25 119.94(19) . . ?
H66 C66 C44 119.9(2) . . ?
H69b C69 H69a 109.5 . . ?
H69c C69 H69a 109.5 . . ?
H69c C69 H69b 109.5 . . ?
C6 C69 H69a 109.5 . . ?
C6 C69 H69b 109.5 . . ?
C6 C69 H69c 109.5 . . ?
C24 C71 C18 110.6(3) . . ?
C27 C71 C18 107.8(3) . . ?
C27 C71 C24 110.7(3) . . ?
C34 C71 C18 109.0(3) . . ?
C34 C71 C24 110.0(3) . . ?
C34 C71 C27 108.7(3) . . ?
H75 C75 C38 120.0(2) . . ?
C10 C75 C38 120.0(4) . . ?
C10 C75 H75 120.0(2) . . ?
C55 C76 C36 119.7(4) . . ?
H76 C76 C36 120.2(2) . . ?
H76 C76 C55 120.2(3) . . ?
C48 C77 C29 119.8(3) . . ?
H77 C77 C29 120.1(2) . . ?
H77 C77 C48 120.1(2) . . ?
H80 C80 C47 119.9(2) . . ?
C7 C80 C47 120.2(4) . . ?
C7 C80 H80 119.9(2) . . ?
C61 C81 C50 120.2(4) . . ?
H81 C81 C50 119.9(2) . . ?
H81 C81 C61 119.9(2) . . ?
C49 C85 C11 120.5(3) . . ?
H85 C85 C11 119.74(17) . . ?
H85 C85 C49 119.74(18) . . ?
H86a C86 C65 109.5 . . ?
H86b C86 C65 109.5 . . ?
H86b C86 H86a 109.5 . . ?
H86c C86 C65 109.5 . . ?
H86c C86 H86a 109.5 . . ?
H86c C86 H86b 109.5 . . ?
C42 C1 C21 116.6(3) . . ?
H1 C1 C21 121.72(18) . . ?
H1 C1 C42 121.7(2) . . ?
C58 C5 C14 119.9(3) . . ?
H5 C5 C14 120.1(2) . . ?
H5 C5 C58 120.1(2) . . ?
H3 C3 C36 120.08(19) . . ?
C2 C3 C36 119.8(4) . . ?
C2 C3 H3 120.1(3) . . ?
C3 C2 C51 120.1(4) . . ?
H2 C2 C51 120.0(3) . . ?
H2 C2 C3 120.0(3) . . ?
C69 C6 C65 113.5(3) . . ?
H6a C6 C65 108.9(2) . . ?
H6a C6 C69 108.9(3) . . ?
H6b C6 C65 108.9(2) . . ?
H6b C6 C69 108.9(2) . . ?
H6b C6 H6a 107.7 . . ?
C80 C7 C38 120.8(3) . . ?
H7 C7 C38 119.61(18) . . ?
H7 C7 C80 119.6(2) . . ?
C75 C10 C47 120.5(4) . . ?
H10 C10 C47 119.7(2) . . ?
H10 C10 C75 119.7(2) . . ?

loop_
_geom_bond_atom_site_label_1
_geom_bond_atom_site_label_2
_geom_bond_distance
_geom_bond_site_symmetry_2
_geom_bond_publ_flag
Ru1 P2 2.3751(7) . ?
Ru1 P1 2.3590(7) . ?
Ru1 O2 2.1802(19) . ?
Ru1 C53 1.864(3) . ?
Ru1 N3 2.149(2) . ?
Ru1 H 1.73(2) . ?
P2 C4 1.829(3) . ?
P2 C36 1.824(3) . ?
P2 C38 1.843(3) . ?
P1 C9 1.835(3) . ?
P1 C11 1.843(3) . ?
P1 C25 1.826(3) . ?
C4 C14 1.387(4) . ?
C4 C46 1.401(4) . ?
O1 C53 1.131(4) . ?
N2 N1 1.328(3) . ?
N2 C32 1.433(3) . ?
N2 N3 1.347(3) . ?
N1 C15 1.358(4) . ?
C8 H8 0.9300 . ?
C8 C9 1.384(4) . ?
C8 C43 1.396(4) . ?
C9 C48 1.389(4) . ?
O2 C12 1.303(3) . ?
C11 C57 1.389(4) . ?
C11 C85 1.385(4) . ?
C12 C24 1.447(4) . ?
C12 C32 1.410(4) . ?
C14 H14 0.9300 . ?
C14 C5 1.391(4) . ?
C15 C21 1.391(4) . ?
C15 C28 1.420(4) . ?
C18 H18a 0.9600 . ?
C18 H18b 0.9600 . ?
C18 H18c 0.9600 . ?
C18 C71 1.520(5) . ?
C20 H20 0.9300 . ?
C20 C46 1.374(5) . ?
C20 C58 1.379(5) . ?
C21 N3 1.357(3) . ?
C21 C1 1.408(4) . ?
C24 C37 1.376(4) . ?
C24 C71 1.533(4) . ?
C25 C50 1.398(4) . ?
C25 C66 1.391(4) . ?
C26 C37 1.398(4) . ?
C26 C41 1.383(4) . ?
C26 C65 1.542(4) . ?
C27 H27a 0.9600 . ?
C27 H27b 0.9600 . ?
C27 H27c 0.9600 . ?
C27 C71 1.544(5) . ?
C28 H28 0.9300 . ?
C28 C33 1.373(5) . ?
C29 H29 0.9300 . ?
C29 C43 1.375(5) . ?
C29 C77 1.384(5) . ?
C31 H31a 0.9600 . ?
C31 H31b 0.9600 . ?
C31 H31c 0.9600 . ?
C31 C34 1.512(6) . ?
C32 C41 1.398(4) . ?
C33 H33 0.9300 . ?
C33 C42 1.396(6) . ?
C34 H34a 0.9700 . ?
C34 H34b 0.9700 . ?
C34 C71 1.537(5) . ?
C36 C76 1.404(5) . ?
C36 C3 1.379(5) . ?
C37 H37 0.9300 . ?
C38 C75 1.391(4) . ?
C38 C7 1.384(5) . ?
C40 H40 0.9300 . ?
C40 C49 1.369(5) . ?
C40 C56 1.376(5) . ?
C41 H41 0.9300 . ?
C42 H42 0.9300 . ?
C42 C1 1.366(5) . ?
C43 H43 0.9300 . ?
C44 H44 0.9300 . ?
C44 C61 1.368(6) . ?
C44 C66 1.380(5) . ?
C46 H46 0.9300 . ?
C47 H47 0.9300 . ?
C47 C80 1.364(6) . ?
C47 C10 1.365(6) . ?
C48 H48 0.9300 . ?
C48 C77 1.381(4) . ?
C49 H49 0.9300 . ?
C49 C85 1.388(4) . ?
C50 H50 0.9300 . ?
C50 C81 1.381(5) . ?
C51 H51 0.9300 . ?
C51 C55 1.368(7) . ?
C51 C2 1.374(7) . ?
C55 H55 0.9300 . ?
C55 C76 1.375(5) . ?
C56 H56 0.9300 . ?
C56 C57 1.385(4) . ?
C57 H57 0.9300 . ?
C58 H58 0.9300 . ?
C58 C5 1.384(5) . ?
C59 H59a 0.9600 . ?
C59 H59b 0.9600 . ?
C59 H59c 0.9600 . ?
C59 C65 1.517(5) . ?
C61 H61 0.9300 . ?
C61 C81 1.380(6) . ?
C65 C86 1.556(5) . ?
C65 C6 1.534(5) . ?
C66 H66 0.9300 . ?
C69 H69a 0.9600 . ?
C69 H69b 0.9600 . ?
C69 H69c 0.9600 . ?
C69 C6 1.498(6) . ?
C75 H75 0.9300 . ?
C75 C10 1.396(5) . ?
C76 H76 0.9300 . ?
C77 H77 0.9300 . ?
C80 H80 0.9300 . ?
C80 C7 1.390(5) . ?
C81 H81 0.9300 . ?
C85 H85 0.9300 . ?
C86 H86a 0.9600 . ?
C86 H86b 0.9600 . ?
C86 H86c 0.9600 . ?
C1 H1 0.9300 . ?
C5 H5 0.9300 . ?
C3 H3 0.9300 . ?
C3 C2 1.398(5) . ?
C2 H2 0.9300 . ?
C6 H6a 0.9700 . ?
C6 H6b 0.9700 . ?
C7 H7 0.9300 . ?
C10 H10 0.9300 . ?

loop_
_geom_torsion_atom_site_label_1
_geom_torsion_atom_site_label_2
_geom_torsion_atom_site_label_3
_geom_torsion_atom_site_label_4
_geom_torsion
_geom_torsion_site_symmetry_1
_geom_torsion_site_symmetry_2
_geom_torsion_site_symmetry_3
_geom_torsion_site_symmetry_4
_geom_torsion_publ_flag
Ru1 P2 C4 C14 -6.34(17) . . . . ?
Ru1 P2 C4 C46 171.9(2) . . . . ?
Ru1 P2 C36 C76 -64.69(16) . . . . ?
Ru1 P2 C36 C3 108.05(19) . . . . ?
Ru1 P2 C38 C75 141.0(2) . . . . ?
Ru1 P2 C38 C7 -41.73(18) . . . . ?
Ru1 P1 C9 C8 124.21(18) . . . . ?
Ru1 P1 C9 C48 -58.29(15) . . . . ?
Ru1 P1 C11 C57 159.6(2) . . . . ?
Ru1 P1 C11 C85 -26.36(17) . . . . ?
Ru1 P1 C25 C50 -73.32(17) . . . . ?
Ru1 P1 C25 C66 102.74(18) . . . . ?
Ru1 O2 C12 C24 -144.1(2) . . . . ?
Ru1 O2 C12 C32 38.2(2) . . . . ?
Ru1 N3 N2 N1 179.29(19) . . . . ?
Ru1 N3 N2 C32 0.1(2) . . . . ?
Ru1 N3 C21 C15 -178.8(2) . . . . ?
Ru1 N3 C21 C1 -0.9(3) . . . . ?
P2 C4 C14 C5 178.4(3) . . . . ?
P2 C4 C46 C20 -179.3(3) . . . . ?
P2 C36 C76 C55 174.2(2) . . . . ?
P2 C36 C3 C2 -172.6(3) . . . . ?
P2 C38 C75 C10 177.1(3) . . . . ?
P2 C38 C7 C80 -177.7(3) . . . . ?
P1 C9 C8 C43 179.0(2) . . . . ?
P1 C9 C48 C77 180.0(2) . . . . ?
P1 C11 C57 C56 174.8(3) . . . . ?
P1 C11 C85 C49 -173.4(3) . . . . ?
P1 C25 C50 C81 178.9(3) . . . . ?
P1 C25 C66 C44 -177.8(2) . . . . ?
C4 P2 C36 C76 165.5(2) . . . . ?
C4 P2 C36 C3 -21.8(2) . . . . ?
C4 P2 C38 C75 -89.8(2) . . . . ?
C4 P2 C38 C7 87.4(2) . . . . ?
C4 C14 C5 C58 0.6(4) . . . . ?
C4 C46 C20 C58 1.1(4) . . . . ?
N2 N1 C15 C21 0.6(2) . . . . ?
N2 N1 C15 C28 -179.6(2) . . . . ?
N2 C32 C12 O2 12.6(3) . . . . ?
N2 C32 C12 C24 -165.3(2) . . . . ?
N2 C32 C41 C26 174.2(2) . . . . ?
N2 N3 C21 C15 0.1(2) . . . . ?
N2 N3 C21 C1 177.9(2) . . . . ?
N1 N2 C32 C12 146.9(2) . . . . ?
N1 N2 C32 C41 -30.2(3) . . . . ?
N1 N2 N3 C21 0.3(2) . . . . ?
N1 C15 C21 N3 -0.5(3) . . . . ?
N1 C15 C21 C1 -178.5(2) . . . . ?
N1 C15 C28 C33 179.2(4) . . . . ?
C8 C9 P1 C11 -108.4(3) . . . . ?
C8 C9 P1 C25 -4.5(3) . . . . ?
C8 C9 C48 C77 -2.4(3) . . . . ?
C8 C43 C29 C77 -1.6(4) . . . . ?
C9 P1 C11 C57 32.9(2) . . . . ?
C9 P1 C11 C85 -153.1(2) . . . . ?
C9 P1 C25 C50 56.57(19) . . . . ?
C9 P1 C25 C66 -127.37(19) . . . . ?
C9 C8 C43 C29 0.4(4) . . . . ?
C9 C48 C77 C29 1.2(4) . . . . ?
O2 C12 C24 C37 170.3(3) . . . . ?
O2 C12 C24 C71 -10.5(3) . . . . ?
O2 C12 C32 C41 -170.6(3) . . . . ?
C11 P1 C9 C48 69.11(18) . . . . ?
C11 P1 C25 C50 159.6(2) . . . . ?
C11 P1 C25 C66 -24.33(18) . . . . ?
C11 C57 C56 C40 -1.3(4) . . . . ?
C11 C85 C49 C40 -1.2(4) . . . . ?
C12 C24 C37 C26 4.1(4) . . . . ?
C12 C24 C71 C18 64.6(3) . . . . ?
C12 C24 C71 C27 -176.0(3) . . . . ?
C12 C24 C71 C34 -55.9(3) . . . . ?
C12 C32 N2 N3 -33.9(3) . . . . ?
C12 C32 C41 C26 -2.7(3) . . . . ?
C14 C4 P2 C36 119.7(3) . . . . ?
C14 C4 P2 C38 -133.3(3) . . . . ?
C14 C4 C46 C20 -1.0(4) . . . . ?
C14 C5 C58 C20 -0.6(5) . . . . ?
C15 N1 N2 C32 178.7(2) . . . . ?
C15 N1 N2 N3 -0.6(2) . . . . ?
C15 C21 C1 C42 -0.5(3) . . . . ?
C15 C28 C33 C42 -0.7(4) . . . . ?
C18 C71 C24 C37 -116.1(3) . . . . ?
C18 C71 C34 C31 179.7(3) . . . . ?
C21 C15 C28 C33 -1.0(3) . . . . ?
C21 N3 N2 C32 -178.92(19) . . . . ?
C21 C1 C42 C33 -1.2(3) . . . . ?
C24 C12 C32 C41 11.5(3) . . . . ?
C24 C37 C26 C41 5.0(4) . . . . ?
C24 C37 C26 C65 -171.1(3) . . . . ?
C24 C71 C34 C31 -58.8(3) . . . . ?
C25 P1 C9 C48 173.0(2) . . . . ?
C25 P1 C11 C57 -75.4(2) . . . . ?
C25 P1 C11 C85 98.6(2) . . . . ?
C25 C50 C81 C61 -1.5(4) . . . . ?
C25 C66 C44 C61 -0.7(4) . . . . ?
C26 C37 C24 C71 -175.2(3) . . . . ?
C26 C65 C6 C69 -59.7(4) . . . . ?
C27 C71 C24 C37 3.3(4) . . . . ?
C27 C71 C34 C31 62.5(4) . . . . ?
C28 C15 C21 N3 179.7(3) . . . . ?
C28 C15 C21 C1 1.7(4) . . . . ?
C28 C33 C42 C1 1.9(4) . . . . ?
C32 C12 C24 C37 -11.8(3) . . . . ?
C32 C12 C24 C71 167.4(3) . . . . ?
C32 C41 C26 C37 -5.7(3) . . . . ?
C32 C41 C26 C65 170.3(3) . . . . ?
C34 C71 C24 C37 123.4(3) . . . . ?
C36 P2 C4 C46 -62.0(2) . . . . ?
C36 P2 C38 C75 17.8(2) . . . . ?
C36 P2 C38 C7 -164.9(2) . . . . ?
C36 C76 C55 C51 -1.7(4) . . . . ?
C36 C3 C2 C51 -0.8(4) . . . . ?
C37 C26 C65 C59 -171.0(4) . . . . ?
C37 C26 C65 C86 69.5(4) . . . . ?
C37 C26 C65 C6 -47.7(4) . . . . ?
C38 P2 C4 C46 44.9(2) . . . . ?
C38 P2 C36 C76 60.28(19) . . . . ?
C38 P2 C36 C3 -127.0(2) . . . . ?
C38 C75 C10 C47 0.4(5) . . . . ?
C38 C7 C80 C47 0.6(4) . . . . ?
C41 C26 C65 C59 13.2(4) . . . . ?
C41 C26 C65 C86 -106.4(4) . . . . ?
C41 C26 C65 C6 136.4(3) . . . . ?
C41 C32 N2 N3 149.0(2) . . . . ?
C42 C1 C21 N3 -178.0(2) . . . . ?
C43 C8 C9 C48 1.6(4) . . . . ?
C43 C29 C77 C48 0.9(4) . . . . ?
C44 C61 C81 C50 -0.9(4) . . . . ?
C44 C66 C25 C50 -1.7(4) . . . . ?
C46 C4 C14 C5 0.2(4) . . . . ?
C46 C20 C58 C5 -0.2(4) . . . . ?
C49 C40 C56 C57 0.9(4) . . . . ?
C49 C85 C11 C57 0.7(4) . . . . ?
C55 C51 C2 C3 0.4(4) . . . . ?
C55 C76 C36 C3 1.2(4) . . . . ?
C56 C40 C49 C85 0.4(5) . . . . ?
C56 C57 C11 C85 0.5(4) . . . . ?
C59 C65 C6 C69 65.6(4) . . . . ?
C66 C25 C50 C81 2.7(3) . . . . ?
C66 C44 C61 C81 2.0(4) . . . . ?
C69 C6 C65 C86 -177.1(4) . . . . ?
C75 C38 C7 C80 -0.3(4) . . . . ?
C75 C10 C47 C80 -0.2(5) . . . . ?
C76 C36 C3 C2 0.0(3) . . . . ?
C76 C55 C51 C2 0.9(4) . . . . ?
C7 C38 C75 C10 -0.2(4) . . . . ?
C7 C80 C47 C10 -0.3(5) . . . . ?
